data_7108938
loop_
_publ_author_name
'Leigh J. K. Boerner'
'Maren Pink'
'Hyunsoo Park'
'Amanda LeSueur'
'Jeffrey M. Zaleski'

_publ_section_title
;
 Spin-state control of thermal and photochemical Bergman cyclization
;
_journal_issue 21
_journal_name_full 'Chemical communications (Cambridge, England)'
_journal_page_first 2145
_journal_page_last 2147
_journal_paper_doi 10.1039/c3cc34471a
_journal_volume 49
_journal_year 2013
_chemical_formula_sum 'C54 H44 N4 Pt Si2'
_chemical_formula_weight 1000.20
_chemical_name_systematic
;
?
;
_space_group_IT_number 2
_symmetry_cell_setting triclinic
_symmetry_space_group_name_Hall '-P 1'
_symmetry_space_group_name_H-M 'P -1'
_atom_sites_solution_hydrogens geom
_atom_sites_solution_primary direct
_atom_sites_solution_secondary difmap
_audit_creation_method SHELXL-97
_cell_angle_alpha 73.831(2)
_cell_angle_beta 89.353(2)
_cell_angle_gamma 68.496(2)
_cell_formula_units_Z 2
_cell_length_a 11.7158(10)
_cell_length_b 12.6374(11)
_cell_length_c 17.1090(14)
_cell_measurement_reflns_used 9856
_cell_measurement_temperature 150(2)
_cell_measurement_theta_max 28.13
_cell_measurement_theta_min 2.36
_cell_volume 2251.9(3)
_computing_cell_refinement 'APEX II v2009.5.0 (Bruker, 2009)'
_computing_data_collection 'APEX II v2009.5.0 (Bruker, 2009)'
_computing_data_reduction 'APEX II v2009.5.0 (Bruker, 2009)'
_computing_molecular_graphics 'SHELXTL (Bruker, 2008)'
_computing_publication_material 'SHELXTL (Bruker, 2008)'
_computing_structure_refinement 'SHELXL-97 (Sheldrick, 2008)'
_computing_structure_solution 'SIR-2004 (Burla et al., 2005)'
_diffrn_ambient_temperature 150(2)
_diffrn_detector 'CCD area detector'
_diffrn_detector_area_resol_mean 83.33
_diffrn_detector_type 'Bruker APEXII'
_diffrn_measured_fraction_theta_full 0.992
_diffrn_measured_fraction_theta_max 0.992
_diffrn_measurement_details '0.30 degree frames measured for 10 seconds each'
_diffrn_measurement_device 'APEX Kappa Duo'
_diffrn_measurement_device_type Kappa
_diffrn_measurement_method 'omega and phi scans'
_diffrn_radiation_monochromator graphite
_diffrn_radiation_source 'fine-focus sealed tube'
_diffrn_radiation_type MoK\a
_diffrn_radiation_wavelength 0.71073
_diffrn_reflns_av_R_equivalents 0.0416
_diffrn_reflns_av_sigmaI/netI 0.0480
_diffrn_reflns_limit_h_max 15
_diffrn_reflns_limit_h_min -15
_diffrn_reflns_limit_k_max 16
_diffrn_reflns_limit_k_min -16
_diffrn_reflns_limit_l_max 22
_diffrn_reflns_limit_l_min -22
_diffrn_reflns_number 41504
_diffrn_reflns_theta_full 28.31
_diffrn_reflns_theta_max 28.31
_diffrn_reflns_theta_min 1.81
_exptl_absorpt_coefficient_mu 3.210
_exptl_absorpt_correction_T_max 0.6993
_exptl_absorpt_correction_T_min 0.5521
_exptl_absorpt_correction_type multi-scan
_exptl_absorpt_process_details 'SADABS, R. Blessing; 1995'
_exptl_crystal_colour red
_exptl_crystal_density_diffrn 1.475
_exptl_crystal_density_method 'not measured'
_exptl_crystal_description block
_exptl_crystal_F_000 1004
_exptl_crystal_size_max 0.21
_exptl_crystal_size_mid 0.18
_exptl_crystal_size_min 0.12
_refine_diff_density_max 1.113
_refine_diff_density_min -1.060
_refine_diff_density_rms 0.106
_refine_ls_extinction_method none
_refine_ls_goodness_of_fit_ref 1.002
_refine_ls_hydrogen_treatment constr
_refine_ls_matrix_type full
_refine_ls_number_parameters 556
_refine_ls_number_reflns 11116
_refine_ls_number_restraints 0
_refine_ls_restrained_S_all 1.002
_refine_ls_R_factor_all 0.0385
_refine_ls_R_factor_gt 0.0291
_refine_ls_shift/su_max 0.003
_refine_ls_shift/su_mean 0.000
_refine_ls_structure_factor_coef Fsqd
_refine_ls_weighting_details 'calc w=1/[\s^2^(Fo^2^)+(0.0298P)^2^+0.0000P] where P=(Fo^2^+2Fc^2^)/3'
_refine_ls_weighting_scheme calc
_refine_ls_wR_factor_gt 0.0577
_refine_ls_wR_factor_ref 0.0607
_reflns_number_gt 9616
_reflns_number_total 11116
_reflns_threshold_expression >2sigma(I)
_cod_data_source_file c3cc34471a.txt
_cod_data_source_block 10004
_cod_depositor_comments
;
The following automatic conversions were performed:

'_exptl_absorpt_correction_type' value 'multi-scans' was replaced
with the value 'multi-scan' as specified in the replacement file
'src/cod-tools/trunk/data/replacement-values/replacement_values.lst'.

Automatic conversion script
Id: cif_fix_values 5376 2017-05-30 11:51:03Z andrius 
;
_cod_original_sg_symbol_H-M P-1
_cod_database_code 7108938

loop_
_symmetry_equiv_pos_as_xyz
'x, y, z'
'-x, -y, -z'

loop_
_atom_site_label
_atom_site_type_symbol
_atom_site_fract_x
_atom_site_fract_y
_atom_site_fract_z
_atom_site_U_iso_or_equiv
_atom_site_adp_type
_atom_site_occupancy
_atom_site_symmetry_multiplicity
_atom_site_calc_flag
_atom_site_refinement_flags
Pt1 Pt 0.755453(9) 0.501847(9) 0.702397(6) 0.01743(4) Uani 1 1 d .
Si1 Si 0.51934(8) 0.66677(8) 1.15037(5) 0.0294(2) Uani 1 1 d .
Si2 Si 0.98392(8) 0.31314(8) 1.21782(5) 0.02872(19) Uani 1 1 d .
N1 N 0.75520(19) 0.5021(2) 0.82097(13) 0.0191(5) Uani 1 1 d .
N2 N 0.9107(2) 0.3556(2) 0.73058(13) 0.0207(5) Uani 1 1 d .
N3 N 0.7548(2) 0.5011(2) 0.58479(13) 0.0213(5) Uani 1 1 d .
N4 N 0.60102(19) 0.6498(2) 0.67236(13) 0.0205(5) Uani 1 1 d .
C1 C 0.6644(2) 0.5784(2) 0.85405(16) 0.0181(6) Uani 1 1 d .
C2 C 0.6970(2) 0.5464(2) 0.94153(16) 0.0190(6) Uani 1 1 d .
C3 C 0.8103(2) 0.4544(2) 0.95955(16) 0.0195(6) Uani 1 1 d .
C4 C 0.8448(2) 0.4244(2) 0.88448(16) 0.0190(6) Uani 1 1 d .
C5 C 0.9475(2) 0.3290(3) 0.87826(16) 0.0218(6) Uani 1 1 d .
C6 C 0.9768(2) 0.2976(3) 0.80630(17) 0.0238(6) Uani 1 1 d .
C7 C 1.0850(3) 0.1994(3) 0.80090(18) 0.0318(7) Uani 1 1 d .
H7A H 1.1455 0.1450 0.8446 0.038 Uiso 1 1 calc R
C8 C 1.0845(3) 0.1987(3) 0.72253(18) 0.0305(7) Uani 1 1 d .
H8A H 1.1454 0.1442 0.7005 0.037 Uiso 1 1 calc R
C9 C 0.9757(2) 0.2950(3) 0.67820(17) 0.0231(6) Uani 1 1 d .
C10 C 0.9437(3) 0.3242(3) 0.59463(17) 0.0230(6) Uani 1 1 d .
C11 C 0.8395(3) 0.4198(3) 0.55198(16) 0.0225(6) Uani 1 1 d .
C12 C 0.8047(3) 0.4499(3) 0.46640(17) 0.0302(7) Uani 1 1 d .
H12A H 0.8474 0.4080 0.4299 0.036 Uiso 1 1 calc R
C13 C 0.7011(3) 0.5479(3) 0.44692(18) 0.0301(7) Uani 1 1 d .
H13A H 0.6571 0.5883 0.3941 0.036 Uiso 1 1 calc R
C14 C 0.6688(3) 0.5805(3) 0.52070(16) 0.0238(6) Uani 1 1 d .
C15 C 0.5671(2) 0.6783(3) 0.52466(16) 0.0233(6) Uani 1 1 d .
C16 C 0.5371(2) 0.7102(3) 0.59643(16) 0.0234(6) Uani 1 1 d .
C17 C 0.4309(3) 0.8099(3) 0.60132(18) 0.0308(7) Uani 1 1 d .
H17A H 0.3721 0.8660 0.5572 0.037 Uiso 1 1 calc R
C18 C 0.4301(3) 0.8094(3) 0.68027(17) 0.0294(7) Uani 1 1 d .
H18A H 0.3707 0.8652 0.7022 0.035 Uiso 1 1 calc R
C19 C 0.5358(2) 0.7087(3) 0.72506(16) 0.0220(6) Uani 1 1 d .
C20 C 0.5624(2) 0.6742(2) 0.80969(16) 0.0199(6) Uani 1 1 d .
C21 C 1.0382(2) 0.2490(2) 0.95158(16) 0.0215(6) Uani 1 1 d .
C22 C 1.0238(3) 0.1474(3) 1.00019(17) 0.0235(6) Uani 1 1 d .
H22A H 0.9518 0.1331 0.9906 0.028 Uiso 1 1 calc R
C23 C 1.1139(3) 0.0669(3) 1.06267(17) 0.0276(7) Uani 1 1 d .
H23A H 1.1024 -0.0011 1.0969 0.033 Uiso 1 1 calc R
C24 C 1.2198(3) 0.0857(3) 1.07497(18) 0.0300(7) Uani 1 1 d .
H24A H 1.2828 0.0291 1.1165 0.036 Uiso 1 1 calc R
C25 C 1.2349(3) 0.1869(3) 1.02706(18) 0.0307(7) Uani 1 1 d .
H25A H 1.3077 0.2003 1.0360 0.037 Uiso 1 1 calc R
C26 C 1.1435(3) 0.2684(3) 0.96611(17) 0.0269(7) Uani 1 1 d .
H26A H 1.1533 0.3384 0.9339 0.032 Uiso 1 1 calc R
C27 C 1.0270(2) 0.2466(3) 0.54899(16) 0.0231(6) Uani 1 1 d .
C28 C 1.0344(3) 0.1313(3) 0.56007(19) 0.0309(7) Uani 1 1 d .
H28A H 0.9839 0.1013 0.5963 0.037 Uiso 1 1 calc R
C29 C 1.1144(3) 0.0592(3) 0.5192(2) 0.0373(8) Uani 1 1 d .
H29A H 1.1191 -0.0199 0.5278 0.045 Uiso 1 1 calc R
C30 C 1.1873(3) 0.1022(3) 0.46581(18) 0.0341(8) Uani 1 1 d .
H30A H 1.2419 0.0529 0.4374 0.041 Uiso 1 1 calc R
C31 C 1.1806(3) 0.2168(3) 0.45382(18) 0.0316(7) Uani 1 1 d .
H31A H 1.2305 0.2465 0.4169 0.038 Uiso 1 1 calc R
C32 C 1.1017(3) 0.2888(3) 0.49519(17) 0.0273(7) Uani 1 1 d .
H32A H 1.0983 0.3674 0.4870 0.033 Uiso 1 1 calc R
C33 C 0.4824(3) 0.7541(3) 0.44835(17) 0.0267(7) Uani 1 1 d .
C34 C 0.3951(3) 0.7185(3) 0.42126(19) 0.0370(8) Uani 1 1 d .
H34A H 0.3908 0.6445 0.4507 0.044 Uiso 1 1 calc R
C35 C 0.3143(3) 0.7893(3) 0.3519(2) 0.0436(9) Uani 1 1 d .
H35A H 0.2556 0.7634 0.3336 0.052 Uiso 1 1 calc R
C36 C 0.3193(3) 0.8972(3) 0.30948(19) 0.0393(9) Uani 1 1 d .
H36A H 0.2630 0.9465 0.2624 0.047 Uiso 1 1 calc R
C37 C 0.4052(3) 0.9337(3) 0.33501(19) 0.0383(8) Uani 1 1 d .
H37A H 0.4086 1.0080 0.3054 0.046 Uiso 1 1 calc R
C38 C 0.4877(3) 0.8620(3) 0.40427(18) 0.0325(7) Uani 1 1 d .
H38A H 0.5477 0.8873 0.4213 0.039 Uiso 1 1 calc R
C39 C 0.4697(2) 0.7502(2) 0.85273(16) 0.0201(6) Uani 1 1 d .
C40 C 0.3698(3) 0.7211(3) 0.88005(18) 0.0271(7) Uani 1 1 d .
H40A H 0.3643 0.6498 0.8755 0.032 Uiso 1 1 calc R
C41 C 0.2786(3) 0.7953(3) 0.91370(19) 0.0339(8) Uani 1 1 d .
H41A H 0.2097 0.7757 0.9313 0.041 Uiso 1 1 calc R
C42 C 0.2869(3) 0.8973(3) 0.92182(19) 0.0353(8) Uani 1 1 d .
H42A H 0.2245 0.9476 0.9457 0.042 Uiso 1 1 calc R
C43 C 0.3859(3) 0.9269(3) 0.8954(2) 0.0349(8) Uani 1 1 d .
H43A H 0.3917 0.9974 0.9011 0.042 Uiso 1 1 calc R
C44 C 0.4769(3) 0.8538(3) 0.86037(18) 0.0273(7) Uani 1 1 d .
H44A H 0.5445 0.8749 0.8416 0.033 Uiso 1 1 calc R
C45 C 0.6297(3) 0.5945(3) 1.00242(17) 0.0229(6) Uani 1 1 d .
C46 C 0.5845(3) 0.6229(3) 1.06023(18) 0.0274(7) Uani 1 1 d .
C47 C 0.3489(3) 0.7353(3) 1.1316(2) 0.0407(9) Uani 1 1 d .
H47A H 0.3188 0.6861 1.1088 0.061 Uiso 1 1 calc R
H47B H 0.3239 0.8152 1.0928 0.061 Uiso 1 1 calc R
H47C H 0.3137 0.7407 1.1833 0.061 Uiso 1 1 calc R
C48 C 0.5808(4) 0.7757(4) 1.1667(3) 0.0651(13) Uani 1 1 d .
H48A H 0.5626 0.8422 1.1165 0.098 Uiso 1 1 calc R
H48B H 0.6702 0.7369 1.1810 0.098 Uiso 1 1 calc R
H48C H 0.5420 0.8057 1.2114 0.098 Uiso 1 1 calc R
C49 C 0.5670(3) 0.5325(3) 1.24053(18) 0.0374(8) Uani 1 1 d .
H49A H 0.5406 0.4727 1.2290 0.056 Uiso 1 1 calc R
H49B H 0.5286 0.5541 1.2880 0.056 Uiso 1 1 calc R
H49C H 0.6569 0.4998 1.2522 0.056 Uiso 1 1 calc R
C50 C 0.8750(2) 0.4027(2) 1.03994(17) 0.0226(6) Uani 1 1 d .
C51 C 0.9186(3) 0.3676(3) 1.10958(18) 0.0282(7) Uani 1 1 d .
C52 C 0.9386(3) 0.4433(3) 1.25781(19) 0.0383(8) Uani 1 1 d .
H52A H 0.9626 0.5052 1.2218 0.057 Uiso 1 1 calc R
H52B H 0.9801 0.4190 1.3130 0.057 Uiso 1 1 calc R
H52C H 0.8491 0.4747 1.2598 0.057 Uiso 1 1 calc R
C53 C 0.9219(4) 0.2015(4) 1.2759(2) 0.0594(12) Uani 1 1 d .
H53A H 0.8321 0.2394 1.2741 0.089 Uiso 1 1 calc R
H53B H 0.9584 0.1701 1.3329 0.089 Uiso 1 1 calc R
H53C H 0.9426 0.1362 1.2514 0.089 Uiso 1 1 calc R
C54 C 1.1544(3) 0.2460(3) 1.2223(2) 0.0360(8) Uani 1 1 d .
H54A H 1.1838 0.3012 1.1834 0.054 Uiso 1 1 calc R
H54B H 1.1788 0.1713 1.2082 0.054 Uiso 1 1 calc R
H54C H 1.1906 0.2301 1.2777 0.054 Uiso 1 1 calc R

loop_
_atom_site_aniso_label
_atom_site_aniso_U_11
_atom_site_aniso_U_22
_atom_site_aniso_U_33
_atom_site_aniso_U_23
_atom_site_aniso_U_13
_atom_site_aniso_U_12
Pt1 0.01558(5) 0.01869(6) 0.01320(5) -0.00409(4) 0.00079(4) -0.00153(4)
Si1 0.0384(5) 0.0315(5) 0.0271(4) -0.0166(4) 0.0149(4) -0.0174(4)
Si2 0.0321(5) 0.0334(5) 0.0180(4) -0.0025(4) -0.0027(3) -0.0130(4)
N1 0.0191(11) 0.0201(13) 0.0131(11) -0.0036(10) 0.0003(9) -0.0028(10)
N2 0.0186(11) 0.0206(13) 0.0173(12) -0.0068(10) -0.0007(9) -0.0001(10)
N3 0.0199(11) 0.0205(13) 0.0177(12) -0.0050(10) 0.0017(9) -0.0015(10)
N4 0.0176(11) 0.0220(13) 0.0153(11) -0.0045(10) 0.0000(9) -0.0005(10)
C1 0.0171(13) 0.0167(14) 0.0167(13) -0.0041(11) 0.0019(11) -0.0026(11)
C2 0.0190(13) 0.0182(15) 0.0170(13) -0.0042(12) -0.0001(11) -0.0044(11)
C3 0.0205(13) 0.0205(15) 0.0168(13) -0.0070(12) 0.0028(11) -0.0060(12)
C4 0.0219(14) 0.0179(15) 0.0151(13) -0.0035(11) 0.0004(11) -0.0061(12)
C5 0.0212(14) 0.0216(16) 0.0182(14) -0.0048(12) -0.0002(11) -0.0039(12)
C6 0.0191(14) 0.0231(16) 0.0199(14) -0.0051(12) 0.0000(11) 0.0017(12)
C7 0.0265(16) 0.0290(18) 0.0229(16) -0.0065(14) -0.0027(13) 0.0079(13)
C8 0.0274(16) 0.0286(18) 0.0234(15) -0.0119(14) 0.0006(13) 0.0064(13)
C9 0.0201(14) 0.0209(16) 0.0233(15) -0.0079(13) 0.0014(12) -0.0012(12)
C10 0.0238(14) 0.0244(16) 0.0199(14) -0.0086(12) 0.0053(12) -0.0067(13)
C11 0.0238(14) 0.0258(16) 0.0178(14) -0.0097(12) 0.0038(11) -0.0071(13)
C12 0.0278(16) 0.0355(19) 0.0198(15) -0.0096(14) 0.0022(12) -0.0025(14)
C13 0.0312(16) 0.0350(19) 0.0164(14) -0.0076(14) -0.0009(12) -0.0039(14)
C14 0.0269(15) 0.0261(17) 0.0150(13) -0.0057(12) 0.0027(12) -0.0065(13)
C15 0.0218(14) 0.0261(17) 0.0164(14) -0.0008(12) -0.0005(11) -0.0065(13)
C16 0.0179(13) 0.0272(17) 0.0174(14) -0.0038(12) 0.0001(11) -0.0020(12)
C17 0.0254(15) 0.0288(18) 0.0207(15) -0.0022(13) -0.0023(12) 0.0056(13)
C18 0.0230(15) 0.0300(18) 0.0222(15) -0.0070(14) 0.0000(12) 0.0043(13)
C19 0.0189(13) 0.0228(16) 0.0182(14) -0.0053(12) 0.0024(11) -0.0016(12)
C20 0.0174(13) 0.0201(15) 0.0197(14) -0.0062(12) 0.0042(11) -0.0039(12)
C21 0.0229(14) 0.0198(15) 0.0156(13) -0.0072(12) 0.0013(11) 0.0005(12)
C22 0.0250(14) 0.0230(16) 0.0201(14) -0.0096(12) 0.0047(12) -0.0039(12)
C23 0.0374(17) 0.0172(15) 0.0206(15) -0.0029(12) 0.0030(13) -0.0039(13)
C24 0.0309(16) 0.0277(18) 0.0185(15) -0.0053(13) -0.0073(12) 0.0025(14)
C25 0.0245(15) 0.0369(19) 0.0252(16) -0.0070(14) -0.0042(13) -0.0068(14)
C26 0.0272(15) 0.0277(17) 0.0222(15) -0.0048(13) 0.0016(12) -0.0081(13)
C27 0.0209(14) 0.0272(17) 0.0175(14) -0.0085(12) 0.0000(11) -0.0033(12)
C28 0.0334(17) 0.0291(18) 0.0286(16) -0.0093(14) 0.0072(14) -0.0094(14)
C29 0.0427(19) 0.0264(18) 0.0400(19) -0.0169(16) 0.0059(16) -0.0049(15)
C30 0.0262(16) 0.041(2) 0.0242(16) -0.0174(15) 0.0010(13) 0.0050(15)
C31 0.0274(16) 0.040(2) 0.0257(16) -0.0132(15) 0.0065(13) -0.0086(15)
C32 0.0270(15) 0.0297(18) 0.0239(15) -0.0118(13) 0.0042(12) -0.0067(14)
C33 0.0258(15) 0.0303(18) 0.0164(14) -0.0076(13) 0.0025(12) -0.0017(13)
C34 0.0363(18) 0.042(2) 0.0232(16) -0.0005(15) -0.0033(14) -0.0113(16)
C35 0.0332(18) 0.060(3) 0.0285(18) -0.0053(18) -0.0075(15) -0.0125(18)
C36 0.0325(18) 0.048(2) 0.0163(15) -0.0050(15) -0.0044(13) 0.0049(16)
C37 0.045(2) 0.0299(19) 0.0216(16) -0.0007(14) 0.0023(15) 0.0009(16)
C38 0.0363(17) 0.0347(19) 0.0214(15) -0.0060(14) 0.0008(13) -0.0094(15)
C39 0.0186(13) 0.0208(15) 0.0145(13) -0.0043(12) -0.0016(11) -0.0009(12)
C40 0.0266(15) 0.0271(17) 0.0289(16) -0.0131(14) 0.0062(13) -0.0082(13)
C41 0.0300(17) 0.0348(19) 0.0380(18) -0.0157(16) 0.0131(14) -0.0101(15)
C42 0.0359(18) 0.0261(18) 0.0350(18) -0.0113(15) 0.0135(15) -0.0003(15)
C43 0.046(2) 0.0174(17) 0.0400(19) -0.0118(15) 0.0059(16) -0.0087(15)
C44 0.0268(15) 0.0238(17) 0.0292(16) -0.0082(13) 0.0049(13) -0.0072(13)
C45 0.0233(14) 0.0222(16) 0.0211(14) -0.0056(12) 0.0010(12) -0.0068(13)
C46 0.0338(16) 0.0241(17) 0.0223(15) -0.0066(13) 0.0053(13) -0.0087(14)
C47 0.046(2) 0.034(2) 0.0364(19) -0.0104(16) 0.0156(16) -0.0090(17)
C48 0.085(3) 0.074(3) 0.085(3) -0.061(3) 0.051(3) -0.058(3)
C49 0.0365(18) 0.050(2) 0.0270(17) -0.0125(16) 0.0058(14) -0.0176(17)
C50 0.0224(14) 0.0187(15) 0.0219(15) -0.0059(12) 0.0025(12) -0.0025(12)
C51 0.0315(16) 0.0266(17) 0.0237(16) -0.0066(13) 0.0001(13) -0.0083(14)
C52 0.0376(18) 0.052(2) 0.0271(17) -0.0177(16) 0.0041(14) -0.0143(17)
C53 0.065(3) 0.069(3) 0.039(2) 0.015(2) -0.0139(19) -0.041(2)
C54 0.0363(18) 0.033(2) 0.0307(18) -0.0090(15) -0.0034(14) -0.0034(15)

loop_
_atom_type_symbol
_atom_type_description
_atom_type_scat_dispersion_real
_atom_type_scat_dispersion_imag
_atom_type_scat_source
C C 0.0033 0.0016 'International Tables Vol C Tables 4.2.6.8 and 6.1.1.4'
H H 0.0000 0.0000 'International Tables Vol C Tables 4.2.6.8 and 6.1.1.4'
N N 0.0061 0.0033 'International Tables Vol C Tables 4.2.6.8 and 6.1.1.4'
Si Si 0.0817 0.0704 'International Tables Vol C Tables 4.2.6.8 and 6.1.1.4'
Pt Pt -1.7033 8.3905 'International Tables Vol C Tables 4.2.6.8 and 6.1.1.4'

loop_
_geom_angle_atom_site_label_1
_geom_angle_atom_site_label_2
_geom_angle_atom_site_label_3
_geom_angle
N2 Pt1 N4 178.98(9)
N2 Pt1 N3 89.64(9)
N4 Pt1 N3 89.63(9)
N2 Pt1 N1 90.45(9)
N4 Pt1 N1 90.29(9)
N3 Pt1 N1 179.59(8)
C46 Si1 C47 109.68(15)
C46 Si1 C49 108.84(14)
C47 Si1 C49 109.96(15)
C46 Si1 C48 107.90(15)
C47 Si1 C48 110.08(19)
C49 Si1 C48 110.34(19)
C51 Si2 C52 107.59(15)
C51 Si2 C54 108.75(14)
C52 Si2 C54 109.47(15)
C51 Si2 C53 108.97(16)
C52 Si2 C53 111.14(18)
C54 Si2 C53 110.85(18)
C1 N1 C4 107.1(2)
C1 N1 Pt1 126.52(18)
C4 N1 Pt1 126.40(17)
C6 N2 C9 105.9(2)
C6 N2 Pt1 126.50(18)
C9 N2 Pt1 127.54(19)
C14 N3 C11 105.8(2)
C14 N3 Pt1 127.01(18)
C11 N3 Pt1 127.18(19)
C16 N4 C19 106.1(2)
C16 N4 Pt1 127.43(18)
C19 N4 Pt1 126.45(18)
C20 C1 N1 125.1(2)
C20 C1 C2 125.5(2)
N1 C1 C2 109.3(2)
C3 C2 C45 123.0(3)
C3 C2 C1 107.0(2)
C45 C2 C1 130.0(2)
C2 C3 C50 122.9(2)
C2 C3 C4 107.2(2)
C50 C3 C4 129.8(2)
C5 C4 N1 125.4(2)
C5 C4 C3 125.2(3)
N1 C4 C3 109.3(2)
C4 C5 C6 124.8(3)
C4 C5 C21 121.0(2)
C6 C5 C21 114.2(2)
N2 C6 C5 126.4(3)
N2 C6 C7 109.7(2)
C5 C6 C7 123.9(3)
C8 C7 C6 107.2(3)
C8 C7 H7A 126.4
C6 C7 H7A 126.4
C7 C8 C9 107.6(3)
C7 C8 H8A 126.2
C9 C8 H8A 126.2
N2 C9 C10 125.8(3)
N2 C9 C8 109.5(2)
C10 C9 C8 124.6(3)
C11 C10 C9 124.0(2)
C11 C10 C27 118.7(2)
C9 C10 C27 117.3(3)
N3 C11 C10 125.8(2)
N3 C11 C12 109.6(2)
C10 C11 C12 124.6(3)
C13 C12 C11 107.6(3)
C13 C12 H12A 126.2
C11 C12 H12A 126.2
C12 C13 C14 107.3(3)
C12 C13 H13A 126.3
C14 C13 H13A 126.3
N3 C14 C15 126.2(2)
N3 C14 C13 109.6(2)
C15 C14 C13 124.2(3)
C14 C15 C16 123.8(3)
C14 C15 C33 118.7(2)
C16 C15 C33 117.5(3)
N4 C16 C15 125.9(3)
N4 C16 C17 110.0(2)
C15 C16 C17 124.2(3)
C18 C17 C16 107.2(3)
C18 C17 H17A 126.4
C16 C17 H17A 126.4
C17 C18 C19 107.2(3)
C17 C18 H18A 126.4
C19 C18 H18A 126.4
N4 C19 C20 126.2(3)
N4 C19 C18 109.6(2)
C20 C19 C18 124.1(2)
C1 C20 C19 125.2(2)
C1 C20 C39 120.1(2)
C19 C20 C39 114.7(2)
C26 C21 C22 119.1(3)
C26 C21 C5 120.4(3)
C22 C21 C5 120.1(3)
C23 C22 C21 120.3(3)
C23 C22 H22A 119.8
C21 C22 H22A 119.8
C24 C23 C22 119.9(3)
C24 C23 H23A 120.0
C22 C23 H23A 120.0
C23 C24 C25 120.2(3)
C23 C24 H24A 119.9
C25 C24 H24A 119.9
C26 C25 C24 119.7(3)
C26 C25 H25A 120.2
C24 C25 H25A 120.2
C21 C26 C25 120.7(3)
C21 C26 H26A 119.6
C25 C26 H26A 119.6
C28 C27 C32 118.5(3)
C28 C27 C10 121.4(2)
C32 C27 C10 120.0(3)
C29 C28 C27 120.9(3)
C29 C28 H28A 119.6
C27 C28 H28A 119.6
C30 C29 C28 120.1(3)
C30 C29 H29A 120.0
C28 C29 H29A 120.0
C31 C30 C29 119.8(3)
C31 C30 H30A 120.1
C29 C30 H30A 120.1
C30 C31 C32 120.4(3)
C30 C31 H31A 119.8
C32 C31 H31A 119.8
C31 C32 C27 120.4(3)
C31 C32 H32A 119.8
C27 C32 H32A 119.8
C38 C33 C34 118.7(3)
C38 C33 C15 120.8(3)
C34 C33 C15 120.5(3)
C35 C34 C33 120.9(3)
C35 C34 H34A 119.5
C33 C34 H34A 119.5
C36 C35 C34 119.7(3)
C36 C35 H35A 120.1
C34 C35 H35A 120.1
C37 C36 C35 120.2(3)
C37 C36 H36A 119.9
C35 C36 H36A 119.9
C36 C37 C38 120.3(3)
C36 C37 H37A 119.9
C38 C37 H37A 119.9
C33 C38 C37 120.2(3)
C33 C38 H38A 119.9
C37 C38 H38A 119.9
C44 C39 C40 119.2(3)
C44 C39 C20 121.1(2)
C40 C39 C20 119.5(3)
C41 C40 C39 120.2(3)
C41 C40 H40A 119.9
C39 C40 H40A 119.9
C42 C41 C40 120.3(3)
C42 C41 H41A 119.9
C40 C41 H41A 119.9
C41 C42 C43 120.0(3)
C41 C42 H42A 120.0
C43 C42 H42A 120.0
C42 C43 C44 120.0(3)
C42 C43 H43A 120.0
C44 C43 H43A 120.0
C39 C44 C43 120.3(3)
C39 C44 H44A 119.9
C43 C44 H44A 119.9
C46 C45 C2 171.8(3)
C45 C46 Si1 178.2(3)
Si1 C47 H47A 109.5
Si1 C47 H47B 109.5
H47A C47 H47B 109.5
Si1 C47 H47C 109.5
H47A C47 H47C 109.5
H47B C47 H47C 109.5
Si1 C48 H48A 109.5
Si1 C48 H48B 109.5
H48A C48 H48B 109.5
Si1 C48 H48C 109.5
H48A C48 H48C 109.5
H48B C48 H48C 109.5
Si1 C49 H49A 109.5
Si1 C49 H49B 109.5
H49A C49 H49B 109.5
Si1 C49 H49C 109.5
H49A C49 H49C 109.5
H49B C49 H49C 109.5
C51 C50 C3 173.2(3)
C50 C51 Si2 179.2(3)
Si2 C52 H52A 109.5
Si2 C52 H52B 109.5
H52A C52 H52B 109.5
Si2 C52 H52C 109.5
H52A C52 H52C 109.5
H52B C52 H52C 109.5
Si2 C53 H53A 109.5
Si2 C53 H53B 109.5
H53A C53 H53B 109.5
Si2 C53 H53C 109.5
H53A C53 H53C 109.5
H53B C53 H53C 109.5
Si2 C54 H54A 109.5
Si2 C54 H54B 109.5
H54A C54 H54B 109.5
Si2 C54 H54C 109.5
H54A C54 H54C 109.5
H54B C54 H54C 109.5

loop_
_geom_bond_atom_site_label_1
_geom_bond_atom_site_label_2
_geom_bond_distance
Pt1 N2 2.004(2)
Pt1 N4 2.010(2)
Pt1 N3 2.015(2)
Pt1 N1 2.030(2)
Si1 C46 1.846(3)
Si1 C47 1.853(3)
Si1 C49 1.854(3)
Si1 C48 1.855(4)
Si2 C51 1.851(3)
Si2 C52 1.854(3)
Si2 C54 1.854(3)
Si2 C53 1.860(3)
N1 C1 1.385(3)
N1 C4 1.387(3)
N2 C6 1.376(3)
N2 C9 1.382(3)
N3 C14 1.376(4)
N3 C11 1.384(3)
N4 C16 1.372(3)
N4 C19 1.376(3)
C1 C20 1.385(4)
C1 C2 1.453(4)
C2 C3 1.373(4)
C2 C45 1.435(4)
C3 C50 1.433(4)
C3 C4 1.450(3)
C4 C5 1.385(4)
C5 C6 1.398(4)
C5 C21 1.504(4)
C6 C7 1.436(4)
C7 C8 1.343(4)
C7 H7A 0.9500
C8 C9 1.432(4)
C8 H8A 0.9500
C9 C10 1.392(4)
C10 C11 1.390(4)
C10 C27 1.494(4)
C11 C12 1.430(4)
C12 C13 1.340(4)
C12 H12A 0.9500
C13 C14 1.439(4)
C13 H13A 0.9500
C14 C15 1.385(4)
C15 C16 1.398(4)
C15 C33 1.497(4)
C16 C17 1.432(4)
C17 C18 1.349(4)
C17 H17A 0.9500
C18 C19 1.436(4)
C18 H18A 0.9500
C19 C20 1.394(4)
C20 C39 1.502(4)
C21 C26 1.381(4)
C21 C22 1.389(4)
C22 C23 1.388(4)
C22 H22A 0.9500
C23 C24 1.374(4)
C23 H23A 0.9500
C24 C25 1.385(4)
C24 H24A 0.9500
C25 C26 1.383(4)
C25 H25A 0.9500
C26 H26A 0.9500
C27 C28 1.386(4)
C27 C32 1.396(4)
C28 C29 1.382(4)
C28 H28A 0.9500
C29 C30 1.380(4)
C29 H29A 0.9500
C30 C31 1.377(4)
C30 H30A 0.9500
C31 C32 1.382(4)
C31 H31A 0.9500
C32 H32A 0.9500
C33 C38 1.387(4)
C33 C34 1.388(4)
C34 C35 1.385(4)
C34 H34A 0.9500
C35 C36 1.378(5)
C35 H35A 0.9500
C36 C37 1.371(5)
C36 H36A 0.9500
C37 C38 1.395(4)
C37 H37A 0.9500
C38 H38A 0.9500
C39 C44 1.383(4)
C39 C40 1.391(4)
C40 C41 1.381(4)
C40 H40A 0.9500
C41 C42 1.372(4)
C41 H41A 0.9500
C42 C43 1.378(4)
C42 H42A 0.9500
C43 C44 1.386(4)
C43 H43A 0.9500
C44 H44A 0.9500
C45 C46 1.197(4)
C47 H47A 0.9800
C47 H47B 0.9800
C47 H47C 0.9800
C48 H48A 0.9800
C48 H48B 0.9800
C48 H48C 0.9800
C49 H49A 0.9800
C49 H49B 0.9800
C49 H49C 0.9800
C50 C51 1.196(4)
C52 H52A 0.9800
C52 H52B 0.9800
C52 H52C 0.9800
C53 H53A 0.9800
C53 H53B 0.9800
C53 H53C 0.9800
C54 H54A 0.9800
C54 H54B 0.9800
C54 H54C 0.9800

loop_
_geom_torsion_atom_site_label_1
_geom_torsion_atom_site_label_2
_geom_torsion_atom_site_label_3
_geom_torsion_atom_site_label_4
_geom_torsion
N2 Pt1 N1 C1 -175.1(2)
N4 Pt1 N1 C1 5.6(2)
N3 Pt1 N1 C1 -73(14)
N2 Pt1 N1 C4 3.5(2)
N4 Pt1 N1 C4 -175.8(2)
N3 Pt1 N1 C4 106(14)
N4 Pt1 N2 C6 134(5)
N3 Pt1 N2 C6 178.1(2)
N1 Pt1 N2 C6 -2.3(2)
N4 Pt1 N2 C9 -43(5)
N3 Pt1 N2 C9 0.8(2)
N1 Pt1 N2 C9 -179.6(2)
N2 Pt1 N3 C14 179.5(2)
N4 Pt1 N3 C14 -1.2(2)
N1 Pt1 N3 C14 77(14)
N2 Pt1 N3 C11 0.4(2)
N4 Pt1 N3 C11 179.7(2)
N1 Pt1 N3 C11 -102(14)
N2 Pt1 N4 C16 44(5)
N3 Pt1 N4 C16 0.1(2)
N1 Pt1 N4 C16 -179.5(2)
N2 Pt1 N4 C19 -138(5)
N3 Pt1 N4 C19 177.8(2)
N1 Pt1 N4 C19 -1.8(2)
C4 N1 C1 C20 175.7(3)
Pt1 N1 C1 C20 -5.5(4)
C4 N1 C1 C2 -1.0(3)
Pt1 N1 C1 C2 177.89(17)
C20 C1 C2 C3 -173.8(3)
N1 C1 C2 C3 2.8(3)
C20 C1 C2 C45 7.1(5)
N1 C1 C2 C45 -176.2(3)
C45 C2 C3 C50 -3.9(4)
C1 C2 C3 C50 177.0(2)
C45 C2 C3 C4 175.8(2)
C1 C2 C3 C4 -3.3(3)
C1 N1 C4 C5 175.4(3)
Pt1 N1 C4 C5 -3.4(4)
C1 N1 C4 C3 -1.1(3)
Pt1 N1 C4 C3 -179.97(17)
C2 C3 C4 C5 -173.7(3)
C50 C3 C4 C5 5.9(5)
C2 C3 C4 N1 2.9(3)
C50 C3 C4 N1 -177.5(3)
N1 C4 C5 C6 0.8(5)
C3 C4 C5 C6 176.8(3)
N1 C4 C5 C21 -179.1(2)
C3 C4 C5 C21 -3.1(4)
C9 N2 C6 C5 178.6(3)
Pt1 N2 C6 C5 0.8(4)
C9 N2 C6 C7 0.1(3)
Pt1 N2 C6 C7 -177.71(19)
C4 C5 C6 N2 0.6(5)
C21 C5 C6 N2 -179.5(3)
C4 C5 C6 C7 178.9(3)
C21 C5 C6 C7 -1.2(4)
N2 C6 C7 C8 0.5(4)
C5 C6 C7 C8 -178.1(3)
C6 C7 C8 C9 -0.8(4)
C6 N2 C9 C10 -178.7(3)
Pt1 N2 C9 C10 -0.9(4)
C6 N2 C9 C8 -0.6(3)
Pt1 N2 C9 C8 177.18(19)
C7 C8 C9 N2 0.9(4)
C7 C8 C9 C10 179.0(3)
N2 C9 C10 C11 -0.3(5)
C8 C9 C10 C11 -178.2(3)
N2 C9 C10 C27 -180.0(3)
C8 C9 C10 C27 2.2(4)
C14 N3 C11 C10 179.1(3)
Pt1 N3 C11 C10 -1.7(4)
C14 N3 C11 C12 -0.1(3)
Pt1 N3 C11 C12 179.12(19)
C9 C10 C11 N3 1.7(5)
C27 C10 C11 N3 -178.7(3)
C9 C10 C11 C12 -179.2(3)
C27 C10 C11 C12 0.4(4)
N3 C11 C12 C13 0.3(3)
C10 C11 C12 C13 -179.0(3)
C11 C12 C13 C14 -0.3(3)
C11 N3 C14 C15 -179.3(3)
Pt1 N3 C14 C15 1.5(4)
C11 N3 C14 C13 -0.1(3)
Pt1 N3 C14 C13 -179.33(19)
C12 C13 C14 N3 0.3(4)
C12 C13 C14 C15 179.4(3)
N3 C14 C15 C16 -0.2(5)
C13 C14 C15 C16 -179.3(3)
N3 C14 C15 C33 -179.2(3)
C13 C14 C15 C33 1.8(4)
C19 N4 C16 C15 -177.1(3)
Pt1 N4 C16 C15 1.0(4)
C19 N4 C16 C17 0.9(3)
Pt1 N4 C16 C17 179.03(19)
C14 C15 C16 N4 -1.1(5)
C33 C15 C16 N4 177.8(3)
C14 C15 C16 C17 -178.8(3)
C33 C15 C16 C17 0.1(4)
N4 C16 C17 C18 -0.5(4)
C15 C16 C17 C18 177.6(3)
C16 C17 C18 C19 -0.2(4)
C16 N4 C19 C20 175.6(3)
Pt1 N4 C19 C20 -2.5(4)
C16 N4 C19 C18 -1.1(3)
Pt1 N4 C19 C18 -179.18(19)
C17 C18 C19 N4 0.8(3)
C17 C18 C19 C20 -175.9(3)
N1 C1 C20 C19 -0.3(4)
C2 C1 C20 C19 175.8(3)
N1 C1 C20 C39 179.7(2)
C2 C1 C20 C39 -4.2(4)
N4 C19 C20 C1 4.6(5)
C18 C19 C20 C1 -179.2(3)
N4 C19 C20 C39 -175.4(3)
C18 C19 C20 C39 0.8(4)
C4 C5 C21 C26 -95.6(3)
C6 C5 C21 C26 84.5(3)
C4 C5 C21 C22 91.5(3)
C6 C5 C21 C22 -88.4(3)
C26 C21 C22 C23 0.2(4)
C5 C21 C22 C23 173.2(2)
C21 C22 C23 C24 -2.0(4)
C22 C23 C24 C25 2.3(4)
C23 C24 C25 C26 -0.7(4)
C22 C21 C26 C25 1.3(4)
C5 C21 C26 C25 -171.7(3)
C24 C25 C26 C21 -1.1(4)
C11 C10 C27 C28 -109.3(3)
C9 C10 C27 C28 70.3(4)
C11 C10 C27 C32 72.2(4)
C9 C10 C27 C32 -108.2(3)
C32 C27 C28 C29 0.3(5)
C10 C27 C28 C29 -178.2(3)
C27 C28 C29 C30 -0.7(5)
C28 C29 C30 C31 0.3(5)
C29 C30 C31 C32 0.3(5)
C30 C31 C32 C27 -0.6(5)
C28 C27 C32 C31 0.3(4)
C10 C27 C32 C31 178.9(3)
C14 C15 C33 C38 -101.9(3)
C16 C15 C33 C38 79.1(3)
C14 C15 C33 C34 79.4(4)
C16 C15 C33 C34 -99.6(3)
C38 C33 C34 C35 -0.3(5)
C15 C33 C34 C35 178.4(3)
C33 C34 C35 C36 -0.7(5)
C34 C35 C36 C37 1.1(5)
C35 C36 C37 C38 -0.3(5)
C34 C33 C38 C37 1.1(4)
C15 C33 C38 C37 -177.6(3)
C36 C37 C38 C33 -0.8(5)
C1 C20 C39 C44 94.7(3)
C19 C20 C39 C44 -85.3(3)
C1 C20 C39 C40 -90.2(3)
C19 C20 C39 C40 89.9(3)
C44 C39 C40 C41 0.5(4)
C20 C39 C40 C41 -174.7(3)
C39 C40 C41 C42 -1.2(5)
C40 C41 C42 C43 0.8(5)
C41 C42 C43 C44 0.2(5)
C40 C39 C44 C43 0.5(4)
C20 C39 C44 C43 175.6(3)
C42 C43 C44 C39 -0.8(5)
C3 C2 C45 C46 -9(2)
C1 C2 C45 C46 170(2)
C2 C45 C46 Si1 58(11)
C47 Si1 C46 C45 157(10)
C49 Si1 C46 C45 -83(10)
C48 Si1 C46 C45 37(10)
C2 C3 C50 C51 2(3)
C4 C3 C50 C51 -177(2)
C3 C50 C51 Si2 44(22)
C52 Si2 C51 C50 -82(20)
C54 Si2 C51 C50 160(20)
C53 Si2 C51 C50 39(20)
